data_7005893
loop_
_publ_author_name
'Nimitsiriwat, Nonsee'
'Gibson, Vernon C.'
'Marshall, Edward L.'
'White, Andrew J. P.'
'Dale, Sophie H.'
'Elsegood, Mark R. J.'

_publ_section_title
;
 Tert-butylamidinate tin(ii) complexes: high activity, single-site
 initiators for the controlled production of polylactide.
;
_journal_issue 39
_journal_name_full 'Dalton transactions (Cambridge, England : 2003)'
_journal_page_first 4464
_journal_page_last 4471
_journal_paper_doi 10.1039/b706663e
_journal_year 2007
_chemical_formula_moiety 'C32 H50 N2 O Sn'
_chemical_formula_sum 'C32 H50 N2 O Sn'
_chemical_formula_weight 597.43
_chemical_name_systematic
;
?
;
_space_group_IT_number 61
_symmetry_cell_setting orthorhombic
_symmetry_space_group_name_Hall '-P 2ac 2ab'
_symmetry_space_group_name_H-M 'P b c a'
_atom_sites_solution_hydrogens geom
_atom_sites_solution_primary direct
_atom_sites_solution_secondary difmap
_audit_creation_method SHELXL-97
_cell_angle_alpha 90.00
_cell_angle_beta 90.00
_cell_angle_gamma 90.00
_cell_formula_units_Z 8
_cell_length_a 18.3898(5)
_cell_length_b 17.9716(4)
_cell_length_c 19.1257(5)
_cell_measurement_reflns_used 27448
_cell_measurement_temperature 150(2)
_cell_measurement_theta_max 28.84
_cell_measurement_theta_min 2.22
_cell_volume 6320.9(3)
_computing_cell_refinement 'Bruker SAINT'
_computing_data_collection 'Bruker SMART'
_computing_data_reduction 'Bruker SAINT'
_computing_molecular_graphics 'Bruker SHELXTL'
_computing_publication_material 'Bruker SHELXTL and local programs'
_computing_structure_refinement 'Bruker SHELXTL'
_computing_structure_solution 'Bruker SHELXTL'
_diffrn_ambient_temperature 150(2)
_diffrn_measured_fraction_theta_full 1.000
_diffrn_measured_fraction_theta_max 0.931
_diffrn_measurement_device_type 'Bruker SMART 1000 CCD diffractometer'
_diffrn_measurement_method '\w rotation with narrow frames'
_diffrn_radiation_monochromator graphite
_diffrn_radiation_source 'sealed tube'
_diffrn_radiation_type MoK\a
_diffrn_radiation_wavelength 0.71073
_diffrn_reflns_av_R_equivalents 0.0199
_diffrn_reflns_av_sigmaI/netI 0.0136
_diffrn_reflns_limit_h_max 24
_diffrn_reflns_limit_h_min -24
_diffrn_reflns_limit_k_max 24
_diffrn_reflns_limit_k_min -24
_diffrn_reflns_limit_l_max 25
_diffrn_reflns_limit_l_min -25
_diffrn_reflns_number 53703
_diffrn_reflns_theta_full 26.00
_diffrn_reflns_theta_max 29.08
_diffrn_reflns_theta_min 1.91
_diffrn_standards_decay_% 0
_diffrn_standards_number 0
_exptl_absorpt_coefficient_mu 0.833
_exptl_absorpt_correction_T_max 0.892
_exptl_absorpt_correction_T_min 0.691
_exptl_absorpt_correction_type multi-scan
_exptl_absorpt_process_details 'SADABS, v2.03 (Sheldrick, 2001)'
_exptl_crystal_colour Colourless
_exptl_crystal_density_diffrn 1.256
_exptl_crystal_density_method 'not measured'
_exptl_crystal_description Block
_exptl_crystal_F_000 2512
_exptl_crystal_size_max 0.48
_exptl_crystal_size_mid 0.46
_exptl_crystal_size_min 0.14
_refine_diff_density_max 0.755
_refine_diff_density_min -0.325
_refine_diff_density_rms 0.064
_refine_ls_extinction_method none
_refine_ls_goodness_of_fit_ref 1.092
_refine_ls_hydrogen_treatment constr
_refine_ls_matrix_type full
_refine_ls_number_parameters 338
_refine_ls_number_reflns 7878
_refine_ls_number_restraints 99
_refine_ls_restrained_S_all 1.088
_refine_ls_R_factor_all 0.0380
_refine_ls_R_factor_gt 0.0249
_refine_ls_shift/su_max 0.004
_refine_ls_shift/su_mean 0.000
_refine_ls_structure_factor_coef Fsqd
_refine_ls_weighting_details 'calc w=1/[\s^2^(Fo^2^)+(0.0214P)^2^+6.6377P] where P=(Fo^2^+2Fc^2^)/3'
_refine_ls_weighting_scheme calc
_refine_ls_wR_factor_gt 0.0562
_refine_ls_wR_factor_ref 0.0656
_reflns_number_gt 6329
_reflns_number_total 7878
_reflns_threshold_expression I>2\s(I)
_cod_data_source_file b706663e.txt
_cod_data_source_block 3
_cod_original_sg_symbol_H-M Pbca
_cod_database_code 7005893

loop_
_symmetry_equiv_pos_as_xyz
'x, y, z'
'-x+1/2, -y, z+1/2'
'-x, y+1/2, -z+1/2'
'x+1/2, -y+1/2, -z'
'-x, -y, -z'
'x-1/2, y, -z-1/2'
'x, -y-1/2, z-1/2'
'-x-1/2, y-1/2, z'

loop_
_atom_site_label
_atom_site_type_symbol
_atom_site_fract_x
_atom_site_fract_y
_atom_site_fract_z
_atom_site_U_iso_or_equiv
_atom_site_adp_type
_atom_site_occupancy
_atom_site_symmetry_multiplicity
_atom_site_calc_flag
_atom_site_refinement_flags
_atom_site_disorder_assembly
_atom_site_disorder_group
Sn1 Sn 0.214325(7) 0.834377(7) 0.056860(6) 0.02196(4) Uani 1 1 d . . .
N1 N 0.22071(8) 0.95310(8) 0.02771(8) 0.0220(3) Uani 1 1 d . . .
N2 N 0.32125(8) 0.89014(8) 0.04353(8) 0.0201(3) Uani 1 1 d . . .
C1 C 0.29319(9) 0.95543(9) 0.02216(9) 0.0187(3) Uani 1 1 d . . .
C2 C 0.33918(10) 1.02334(10) 0.00032(10) 0.0237(4) Uani 1 1 d U . .
C3 C 0.38528(15) 1.04586(14) 0.06322(14) 0.0470(6) Uani 1 1 d U . .
H3A H 0.3535 1.0555 0.1034 0.071 Uiso 1 1 calc R . .
H3B H 0.4128 1.0910 0.0520 0.071 Uiso 1 1 calc R . .
H3C H 0.4191 1.0055 0.0747 0.071 Uiso 1 1 calc R . .
C4 C 0.38953(14) 1.00473(13) -0.06069(14) 0.0458(6) Uani 1 1 d U . .
H4A H 0.4167 1.0493 -0.0743 0.069 Uiso 1 1 calc R . .
H4B H 0.3605 0.9873 -0.1004 0.069 Uiso 1 1 calc R . .
H4C H 0.4236 0.9656 -0.0465 0.069 Uiso 1 1 calc R . .
C5 C 0.29372(12) 1.09133(12) -0.02160(13) 0.0366(5) Uani 1 1 d U . .
H5A H 0.2627 1.1068 0.0175 0.055 Uiso 1 1 calc R . .
H5B H 0.2632 1.0782 -0.0618 0.055 Uiso 1 1 calc R . .
H5C H 0.3263 1.1323 -0.0344 0.055 Uiso 1 1 calc R . .
C6 C 0.16486(9) 1.00118(10) 0.00285(10) 0.0216(3) Uani 1 1 d . . .
C7 C 0.13158(10) 1.05139(10) 0.04965(10) 0.0250(4) Uani 1 1 d . . .
C8 C 0.07126(11) 1.09187(11) 0.02610(12) 0.0311(4) Uani 1 1 d . . .
H8 H 0.0485 1.1264 0.0567 0.037 Uiso 1 1 calc R . .
C9 C 0.04430(11) 1.08256(12) -0.04062(12) 0.0340(5) Uani 1 1 d . . .
H9 H 0.0030 1.1101 -0.0554 0.041 Uiso 1 1 calc R . .
C10 C 0.07728(11) 1.03326(11) -0.08586(11) 0.0312(4) Uani 1 1 d . . .
H10 H 0.0585 1.0275 -0.1318 0.037 Uiso 1 1 calc R . .
C11 C 0.13794(10) 0.99151(11) -0.06532(10) 0.0257(4) Uani 1 1 d . . .
C12 C 0.15868(11) 1.06123(12) 0.12407(11) 0.0304(4) Uani 1 1 d U . .
H12 H 0.2066 1.0353 0.1280 0.037 Uiso 1 1 calc R . .
C13 C 0.10652(13) 1.02491(13) 0.17609(12) 0.0400(5) Uani 1 1 d U . .
H13A H 0.0592 1.0499 0.1738 0.060 Uiso 1 1 calc R . .
H13B H 0.1263 1.0294 0.2235 0.060 Uiso 1 1 calc R . .
H13C H 0.1006 0.9722 0.1643 0.060 Uiso 1 1 calc R . .
C14 C 0.17033(16) 1.14330(14) 0.14315(14) 0.0509(6) Uani 1 1 d U . .
H14A H 0.2024 1.1665 0.1085 0.076 Uiso 1 1 calc R . .
H14B H 0.1927 1.1467 0.1896 0.076 Uiso 1 1 calc R . .
H14C H 0.1234 1.1691 0.1435 0.076 Uiso 1 1 calc R . .
C15 C 0.17124(12) 0.93606(12) -0.11665(10) 0.0321(4) Uani 1 1 d U . .
H15 H 0.2113 0.9093 -0.0917 0.039 Uiso 1 1 calc R . .
C16 C 0.11603(16) 0.87792(14) -0.14011(15) 0.0538(7) Uani 1 1 d U . .
H16A H 0.0939 0.8546 -0.0990 0.081 Uiso 1 1 calc R . .
H16B H 0.1406 0.8399 -0.1682 0.081 Uiso 1 1 calc R . .
H16C H 0.0781 0.9019 -0.1682 0.081 Uiso 1 1 calc R . .
C17 C 0.20446(14) 0.97380(16) -0.18055(13) 0.0490(6) Uani 1 1 d U . .
H17A H 0.2282 0.9364 -0.2100 0.074 Uiso 1 1 calc R . .
H17B H 0.2404 1.0107 -0.1654 0.074 Uiso 1 1 calc R . .
H17C H 0.1661 0.9986 -0.2074 0.074 Uiso 1 1 calc R . .
C18 C 0.39258(9) 0.85999(9) 0.04138(9) 0.0196(3) Uani 1 1 d . . .
C19 C 0.43466(10) 0.85737(10) 0.10305(9) 0.0216(3) Uani 1 1 d . . .
C20 C 0.50098(10) 0.81943(11) 0.10154(11) 0.0272(4) Uani 1 1 d . . .
H20 H 0.5297 0.8173 0.1428 0.033 Uiso 1 1 calc R . .
C21 C 0.52581(10) 0.78483(11) 0.04136(11) 0.0280(4) Uani 1 1 d . . .
H21 H 0.5714 0.7600 0.0412 0.034 Uiso 1 1 calc R . .
C22 C 0.48365(10) 0.78675(10) -0.01854(10) 0.0265(4) Uani 1 1 d . . .
H22 H 0.5007 0.7627 -0.0596 0.032 Uiso 1 1 calc R . .
C23 C 0.41679(10) 0.82320(10) -0.01998(10) 0.0226(4) Uani 1 1 d . . .
C24 C 0.40936(10) 0.89255(11) 0.17126(10) 0.0251(4) Uani 1 1 d U . .
H24 H 0.3653 0.9234 0.1611 0.030 Uiso 1 1 calc R . .
C25 C 0.38798(12) 0.83223(12) 0.22401(11) 0.0351(5) Uani 1 1 d U . .
H25A H 0.3469 0.8035 0.2056 0.053 Uiso 1 1 calc R . .
H25B H 0.3739 0.8556 0.2683 0.053 Uiso 1 1 calc R . .
H25C H 0.4294 0.7990 0.2319 0.053 Uiso 1 1 calc R . .
C26 C 0.46775(12) 0.94351(13) 0.20300(11) 0.0350(5) Uani 1 1 d U . .
H26A H 0.4476 0.9694 0.2437 0.052 Uiso 1 1 calc R . .
H26B H 0.4832 0.9801 0.1680 0.052 Uiso 1 1 calc R . .
H26C H 0.5097 0.9135 0.2175 0.052 Uiso 1 1 calc R . .
C27 C 0.37057(11) 0.81988(11) -0.08597(10) 0.0301(4) Uani 1 1 d U . .
H27 H 0.3327 0.8596 -0.0825 0.036 Uiso 1 1 calc R . .
C28 C 0.33128(13) 0.74479(14) -0.09074(13) 0.0424(5) Uani 1 1 d U . .
H28A H 0.3672 0.7048 -0.0957 0.064 Uiso 1 1 calc R . .
H28B H 0.2989 0.7448 -0.1314 0.064 Uiso 1 1 calc R . .
H28C H 0.3027 0.7367 -0.0482 0.064 Uiso 1 1 calc R . .
C29 C 0.41490(15) 0.83421(15) -0.15291(11) 0.0456(6) Uani 1 1 d U . .
H29A H 0.4414 0.8813 -0.1483 0.068 Uiso 1 1 calc R . .
H29B H 0.3820 0.8370 -0.1931 0.068 Uiso 1 1 calc R . .
H29C H 0.4496 0.7935 -0.1599 0.068 Uiso 1 1 calc R . .
O1 O 0.20765(8) 0.85669(8) 0.15941(7) 0.0325(3) Uani 1 1 d . . .
C30 C 0.18014(11) 0.80515(12) 0.20944(11) 0.0309(4) Uani 1 1 d U . .
H30 H 0.2132 0.7609 0.2107 0.037 Uiso 1 1 calc R . .
C31 C 0.10366(13) 0.77865(16) 0.19127(13) 0.0470(6) Uani 1 1 d U . .
H31A H 0.0715 0.8218 0.1858 0.070 Uiso 1 1 calc R . .
H31B H 0.0853 0.7467 0.2289 0.070 Uiso 1 1 calc R . .
H31C H 0.1050 0.7504 0.1475 0.070 Uiso 1 1 calc R . .
C32 C 0.18168(12) 0.84232(13) 0.28033(11) 0.0356(5) Uani 1 1 d U . .
H32A H 0.2313 0.8587 0.2908 0.053 Uiso 1 1 calc R . .
H32B H 0.1656 0.8069 0.3161 0.053 Uiso 1 1 calc R . .
H32C H 0.1491 0.8855 0.2800 0.053 Uiso 1 1 calc R . .

loop_
_atom_site_aniso_label
_atom_site_aniso_U_11
_atom_site_aniso_U_22
_atom_site_aniso_U_33
_atom_site_aniso_U_23
_atom_site_aniso_U_13
_atom_site_aniso_U_12
Sn1 0.02143(7) 0.02028(7) 0.02418(7) 0.00143(5) -0.00071(5) -0.00366(5)
N1 0.0197(7) 0.0219(7) 0.0244(8) 0.0039(6) 0.0001(6) 0.0011(6)
N2 0.0183(7) 0.0205(7) 0.0216(7) 0.0009(6) 0.0001(6) -0.0003(6)
C1 0.0204(8) 0.0194(8) 0.0164(8) -0.0005(6) 0.0008(6) -0.0002(6)
C2 0.0221(9) 0.0206(8) 0.0284(9) 0.0038(7) 0.0012(7) -0.0023(7)
C3 0.0500(14) 0.0358(12) 0.0553(15) 0.0108(11) -0.0170(12) -0.0175(11)
C4 0.0460(13) 0.0312(11) 0.0603(15) 0.0082(11) 0.0258(12) 0.0014(10)
C5 0.0324(11) 0.0261(10) 0.0514(14) 0.0085(9) 0.0036(9) -0.0020(8)
C6 0.0175(8) 0.0192(8) 0.0282(9) 0.0037(7) 0.0003(7) 0.0002(6)
C7 0.0222(9) 0.0226(9) 0.0303(10) 0.0019(7) 0.0032(7) -0.0012(7)
C8 0.0263(10) 0.0257(9) 0.0413(12) 0.0017(9) 0.0049(9) 0.0056(8)
C9 0.0253(10) 0.0318(11) 0.0448(12) 0.0080(9) -0.0019(9) 0.0075(8)
C10 0.0288(10) 0.0323(10) 0.0324(11) 0.0068(8) -0.0063(8) 0.0020(8)
C11 0.0240(9) 0.0249(9) 0.0282(10) 0.0035(7) 0.0001(7) 0.0008(7)
C12 0.0282(10) 0.0330(10) 0.0301(10) -0.0059(8) 0.0026(8) 0.0016(8)
C13 0.0468(13) 0.0413(12) 0.0320(11) 0.0013(9) 0.0052(10) -0.0015(10)
C14 0.0664(17) 0.0429(13) 0.0434(14) -0.0118(11) 0.0062(12) -0.0153(12)
C15 0.0350(11) 0.0353(11) 0.0262(10) -0.0003(8) -0.0030(8) 0.0077(9)
C16 0.0681(18) 0.0361(13) 0.0572(16) -0.0111(12) 0.0157(14) -0.0103(12)
C17 0.0498(15) 0.0579(16) 0.0393(13) -0.0066(11) 0.0143(11) -0.0058(12)
C18 0.0174(8) 0.0168(7) 0.0246(9) 0.0021(6) 0.0008(6) 0.0006(6)
C19 0.0196(8) 0.0216(8) 0.0236(9) 0.0024(7) 0.0000(7) -0.0020(7)
C20 0.0220(9) 0.0298(10) 0.0300(10) 0.0056(8) -0.0041(8) -0.0003(7)
C21 0.0192(9) 0.0233(9) 0.0415(11) 0.0039(8) 0.0024(8) 0.0040(7)
C22 0.0273(9) 0.0212(9) 0.0310(10) -0.0022(7) 0.0053(8) 0.0017(7)
C23 0.0243(9) 0.0203(8) 0.0231(9) 0.0000(7) 0.0015(7) 0.0004(7)
C24 0.0237(9) 0.0315(10) 0.0201(9) 0.0009(7) -0.0009(7) -0.0016(7)
C25 0.0346(11) 0.0424(12) 0.0284(10) 0.0091(9) 0.0038(9) -0.0012(9)
C26 0.0346(11) 0.0439(12) 0.0264(10) -0.0064(9) -0.0009(8) -0.0068(9)
C27 0.0333(10) 0.0334(10) 0.0236(9) -0.0057(8) -0.0030(8) 0.0069(8)
C28 0.0396(12) 0.0443(13) 0.0431(13) -0.0175(10) -0.0085(10) -0.0018(10)
C29 0.0571(15) 0.0559(15) 0.0238(11) -0.0027(10) 0.0041(10) 0.0107(12)
O1 0.0376(8) 0.0347(7) 0.0254(7) 0.0032(6) 0.0063(6) -0.0102(6)
C30 0.0288(10) 0.0339(10) 0.0299(10) 0.0073(8) 0.0051(8) -0.0027(8)
C31 0.0399(13) 0.0622(16) 0.0388(13) 0.0080(11) 0.0015(10) -0.0201(12)
C32 0.0300(10) 0.0478(13) 0.0289(10) 0.0052(9) 0.0029(8) 0.0001(9)

loop_
_atom_type_symbol
_atom_type_description
_atom_type_scat_dispersion_real
_atom_type_scat_dispersion_imag
_atom_type_scat_source
C C 0.0033 0.0016 'International Tables Vol C Tables 4.2.6.8 and 6.1.1.4'
H H 0.0000 0.0000 'International Tables Vol C Tables 4.2.6.8 and 6.1.1.4'
N N 0.0061 0.0033 'International Tables Vol C Tables 4.2.6.8 and 6.1.1.4'
O O 0.0106 0.0060 'International Tables Vol C Tables 4.2.6.8 and 6.1.1.4'
Sn Sn -0.6537 1.4246 'International Tables Vol C Tables 4.2.6.8 and 6.1.1.4'

loop_
_geom_angle_atom_site_label_1
_geom_angle_atom_site_label_2
_geom_angle_atom_site_label_3
_geom_angle
_geom_angle_site_symmetry_1
_geom_angle_site_symmetry_3
_geom_angle_publ_flag
O1 Sn1 N1 93.27(6) . . ?
O1 Sn1 N2 94.37(5) . . ?
N1 Sn1 N2 59.21(5) . . ?
C1 N1 C6 132.32(15) . . ?
C1 N1 Sn1 95.93(11) . . ?
C6 N1 Sn1 129.20(11) . . ?
C1 N2 C18 132.72(15) . . ?
C1 N2 Sn1 95.09(11) . . ?
C18 N2 Sn1 130.46(11) . . ?
N1 C1 N2 109.32(15) . . ?
N1 C1 C2 126.34(16) . . ?
N2 C1 C2 124.19(15) . . ?
C3 C2 C4 108.89(19) . . ?
C3 C2 C5 107.81(18) . . ?
C4 C2 C5 107.17(17) . . ?
C3 C2 C1 107.51(16) . . ?
C4 C2 C1 111.48(16) . . ?
C5 C2 C1 113.84(15) . . ?
C11 C6 C7 120.99(17) . . ?
C11 C6 N1 119.26(16) . . ?
C7 C6 N1 119.29(17) . . ?
C8 C7 C6 118.14(18) . . ?
C8 C7 C12 120.05(18) . . ?
C6 C7 C12 121.80(17) . . ?
C9 C8 C7 121.27(19) . . ?
C10 C9 C8 120.03(19) . . ?
C9 C10 C11 121.23(19) . . ?
C10 C11 C6 118.33(18) . . ?
C10 C11 C15 119.25(18) . . ?
C6 C11 C15 122.40(17) . . ?
C7 C12 C13 110.76(17) . . ?
C7 C12 C14 112.37(19) . . ?
C13 C12 C14 110.08(18) . . ?
C16 C15 C17 109.61(19) . . ?
C16 C15 C11 111.68(18) . . ?
C17 C15 C11 112.68(18) . . ?
C19 C18 C23 120.24(16) . . ?
C19 C18 N2 119.67(16) . . ?
C23 C18 N2 119.46(16) . . ?
C20 C19 C18 118.52(17) . . ?
C20 C19 C24 119.14(17) . . ?
C18 C19 C24 122.32(16) . . ?
C21 C20 C19 121.58(18) . . ?
C22 C21 C20 119.46(17) . . ?
C21 C22 C23 121.50(18) . . ?
C22 C23 C18 118.67(17) . . ?
C22 C23 C27 119.37(17) . . ?
C18 C23 C27 121.92(16) . . ?
C19 C24 C25 110.41(16) . . ?
C19 C24 C26 111.88(16) . . ?
C25 C24 C26 109.93(17) . . ?
C23 C27 C28 110.30(17) . . ?
C23 C27 C29 112.77(18) . . ?
C28 C27 C29 110.32(18) . . ?
C30 O1 Sn1 123.27(13) . . ?
O1 C30 C32 107.97(17) . . ?
O1 C30 C31 112.17(18) . . ?
C32 C30 C31 111.08(18) . . ?

loop_
_geom_bond_atom_site_label_1
_geom_bond_atom_site_label_2
_geom_bond_distance
_geom_bond_site_symmetry_2
_geom_bond_publ_flag
Sn1 O1 2.0056(14) . ?
Sn1 N1 2.2085(15) . ?
Sn1 N2 2.2216(15) . ?
N1 C1 1.338(2) . ?
N1 C6 1.424(2) . ?
N2 C1 1.345(2) . ?
N2 C18 1.420(2) . ?
C1 C2 1.543(2) . ?
C2 C3 1.526(3) . ?
C2 C4 1.527(3) . ?
C2 C5 1.539(3) . ?
C6 C11 1.405(3) . ?
C6 C7 1.411(3) . ?
C7 C8 1.401(3) . ?
C7 C12 1.518(3) . ?
C8 C9 1.379(3) . ?
C9 C10 1.379(3) . ?
C10 C11 1.401(3) . ?
C11 C15 1.527(3) . ?
C12 C13 1.528(3) . ?
C12 C14 1.534(3) . ?
C15 C16 1.525(3) . ?
C15 C17 1.525(3) . ?
C18 C19 1.411(2) . ?
C18 C23 1.419(2) . ?
C19 C20 1.398(3) . ?
C19 C24 1.522(3) . ?
C20 C21 1.386(3) . ?
C21 C22 1.384(3) . ?
C22 C23 1.393(3) . ?
C23 C27 1.523(3) . ?
C24 C25 1.532(3) . ?
C24 C26 1.536(3) . ?
C27 C28 1.533(3) . ?
C27 C29 1.540(3) . ?
O1 C30 1.425(2) . ?
C30 C32 1.512(3) . ?
C30 C31 1.525(3) . ?

loop_
_geom_torsion_atom_site_label_1
_geom_torsion_atom_site_label_2
_geom_torsion_atom_site_label_3
_geom_torsion_atom_site_label_4
_geom_torsion
_geom_torsion_site_symmetry_1
_geom_torsion_site_symmetry_2
_geom_torsion_site_symmetry_3
_geom_torsion_site_symmetry_4
_geom_torsion_publ_flag
O1 Sn1 N1 C1 97.32(11) . . . . ?
N2 Sn1 N1 C1 4.18(10) . . . . ?
O1 Sn1 N1 C6 -99.30(16) . . . . ?
N2 Sn1 N1 C6 167.56(18) . . . . ?
O1 Sn1 N2 C1 -95.35(11) . . . . ?
N1 Sn1 N2 C1 -4.15(10) . . . . ?
O1 Sn1 N2 C18 98.47(15) . . . . ?
N1 Sn1 N2 C18 -170.33(17) . . . . ?
C6 N1 C1 N2 -168.84(18) . . . . ?
Sn1 N1 C1 N2 -6.28(15) . . . . ?
C6 N1 C1 C2 15.5(3) . . . . ?
Sn1 N1 C1 C2 178.08(15) . . . . ?
C18 N2 C1 N1 171.92(17) . . . . ?
Sn1 N2 C1 N1 6.24(15) . . . . ?
C18 N2 C1 C2 -12.3(3) . . . . ?
Sn1 N2 C1 C2 -178.02(15) . . . . ?
N1 C1 C2 C3 114.7(2) . . . . ?
N2 C1 C2 C3 -60.3(2) . . . . ?
N1 C1 C2 C4 -126.0(2) . . . . ?
N2 C1 C2 C4 58.9(2) . . . . ?
N1 C1 C2 C5 -4.7(3) . . . . ?
N2 C1 C2 C5 -179.68(17) . . . . ?
C1 N1 C6 C11 85.7(3) . . . . ?
Sn1 N1 C6 C11 -71.6(2) . . . . ?
C1 N1 C6 C7 -101.9(2) . . . . ?
Sn1 N1 C6 C7 100.70(19) . . . . ?
C11 C6 C7 C8 -0.5(3) . . . . ?
N1 C6 C7 C8 -172.73(16) . . . . ?
C11 C6 C7 C12 178.47(17) . . . . ?
N1 C6 C7 C12 6.3(3) . . . . ?
C6 C7 C8 C9 0.8(3) . . . . ?
C12 C7 C8 C9 -178.24(19) . . . . ?
C7 C8 C9 C10 -0.7(3) . . . . ?
C8 C9 C10 C11 0.4(3) . . . . ?
C9 C10 C11 C6 -0.2(3) . . . . ?
C9 C10 C11 C15 178.31(19) . . . . ?
C7 C6 C11 C10 0.2(3) . . . . ?
N1 C6 C11 C10 172.46(17) . . . . ?
C7 C6 C11 C15 -178.21(18) . . . . ?
N1 C6 C11 C15 -6.0(3) . . . . ?
C8 C7 C12 C13 72.5(2) . . . . ?
C6 C7 C12 C13 -106.5(2) . . . . ?
C8 C7 C12 C14 -51.1(3) . . . . ?
C6 C7 C12 C14 129.9(2) . . . . ?
C10 C11 C15 C16 -58.3(3) . . . . ?
C6 C11 C15 C16 120.2(2) . . . . ?
C10 C11 C15 C17 65.6(3) . . . . ?
C6 C11 C15 C17 -115.9(2) . . . . ?
C1 N2 C18 C19 104.3(2) . . . . ?
Sn1 N2 C18 C19 -94.61(18) . . . . ?
C1 N2 C18 C23 -84.8(2) . . . . ?
Sn1 N2 C18 C23 76.3(2) . . . . ?
C23 C18 C19 C20 1.5(3) . . . . ?
N2 C18 C19 C20 172.36(16) . . . . ?
C23 C18 C19 C24 -176.86(16) . . . . ?
N2 C18 C19 C24 -6.0(3) . . . . ?
C18 C19 C20 C21 0.0(3) . . . . ?
C24 C19 C20 C21 178.42(17) . . . . ?
C19 C20 C21 C22 -1.0(3) . . . . ?
C20 C21 C22 C23 0.4(3) . . . . ?
C21 C22 C23 C18 1.0(3) . . . . ?
C21 C22 C23 C27 -176.51(18) . . . . ?
C19 C18 C23 C22 -2.0(3) . . . . ?
N2 C18 C23 C22 -172.90(16) . . . . ?
C19 C18 C23 C27 175.47(17) . . . . ?
N2 C18 C23 C27 4.6(3) . . . . ?
C20 C19 C24 C25 -70.2(2) . . . . ?
C18 C19 C24 C25 108.1(2) . . . . ?
C20 C19 C24 C26 52.6(2) . . . . ?
C18 C19 C24 C26 -129.07(19) . . . . ?
C22 C23 C27 C28 78.2(2) . . . . ?
C18 C23 C27 C28 -99.3(2) . . . . ?
C22 C23 C27 C29 -45.6(2) . . . . ?
C18 C23 C27 C29 136.91(19) . . . . ?
N1 Sn1 O1 C30 160.20(15) . . . . ?
N2 Sn1 O1 C30 -140.46(15) . . . . ?
Sn1 O1 C30 C32 -178.45(13) . . . . ?
Sn1 O1 C30 C31 -55.7(2) . . . . ?
